data_7062860
loop_
_publ_author_name
'Halder, Biplob'
'Barik, Tulasi'
'Chatterjee, Saurav'

_publ_section_title
;
 A new entry towards diastereomeric C1,C2,C3-functionalized
 [3]ferrocenophanes using a solid state mediated double 1,4-Michael
 addition type ring closing approach
;
_journal_issue 47
_journal_name_full 'New Journal of Chemistry'
_journal_page_first 21994
_journal_page_last 22006
_journal_paper_doi 10.1039/D3NJ04862D
_journal_volume 47
_journal_year 2023
_chemical_formula_moiety 'C33 H27 Fe N3 O3'
_chemical_formula_sum 'C33 H27 Fe N3 O3'
_chemical_formula_weight 569.42
_chemical_name_systematic FCDIPYY3
_space_group_crystal_system monoclinic
_space_group_IT_number 14
_space_group_name_Hall '-P 2ybc'
_space_group_name_H-M_alt 'P 1 21/c 1'
_atom_sites_solution_hydrogens geom
_atom_sites_solution_primary dual
_audit_creation_date 2021-12-23
_audit_creation_method
;
Olex2 1.3
(compiled 2020.11.12 svn.r5f609507 for OlexSys, GUI svn.r6408)
;
_audit_update_record
;
2023-06-23 deposited with the CCDC.	2023-11-06 downloaded from the CCDC.
;
_cell_angle_alpha 90
_cell_angle_beta 101.865(3)
_cell_angle_gamma 90
_cell_formula_units_Z 4
_cell_length_a 12.0215(3)
_cell_length_b 25.4733(6)
_cell_length_c 11.4967(3)
_cell_measurement_reflns_used 11681
_cell_measurement_temperature 278
_cell_measurement_theta_max 26.7740
_cell_measurement_theta_min 1.8950
_cell_volume 3445.38(15)
_computing_cell_refinement 'CrysAlisPro 1.171.41.93a (Rigaku OD, 2020)'
_computing_data_collection 'CrysAlisPro 1.171.41.93a (Rigaku OD, 2020)'
_computing_data_reduction 'CrysAlisPro 1.171.41.93a (Rigaku OD, 2020)'
_computing_molecular_graphics 'Olex2 1.3 (Dolomanov et al., 2009)'
_computing_publication_material 'Olex2 1.3 (Dolomanov et al., 2009)'
_computing_structure_refinement 'SHELXL 2018/3 (Sheldrick, 2015)'
_computing_structure_solution 'SHELXT 2018/2 (Sheldrick, 2018)'
_diffrn_ambient_temperature 278
_diffrn_detector 'Hybrid Pixel Array Detector'
_diffrn_detector_area_resol_mean 10.0000
_diffrn_measured_fraction_theta_full 0.999
_diffrn_measured_fraction_theta_max 0.939
_diffrn_measurement_details
;
List of Runs (angles in degrees, time in seconds):

  # Type    Start    End  Width  t~exp~   \w     \q     \k     \f   Frames
#--------------------------------------------------------------------------
  1  \w    -55.00  15.00   0.50   86.59    --   10.00  19.00 120.00  140
  2  \w    -18.00  35.00   0.50   86.59    --   10.00  57.00 -90.00  106
  3  \w    -78.00  35.00   0.50   86.59    --   10.00 -77.00 -90.00  226
  4  \w    -65.00  15.00   0.50   86.59    --  -10.20 -82.00  90.00  160
  5  \w    -56.00  17.00   0.50   86.59    --  -10.20 -82.00 150.00  146
;
_diffrn_measurement_device 'four-circle diffractometer'
_diffrn_measurement_device_type 'XtaLAB Pro II AFC12 (RINC): Kappa single'
_diffrn_measurement_method '\w scans'
_diffrn_orient_matrix_type 'CrysAlisPro convention (1999,Acta A55,543-557)'
_diffrn_orient_matrix_UB_11 -0.0017373000
_diffrn_orient_matrix_UB_12 -0.0277446000
_diffrn_orient_matrix_UB_13 -0.0054625000
_diffrn_orient_matrix_UB_21 0.0598160000
_diffrn_orient_matrix_UB_22 -0.0005166000
_diffrn_orient_matrix_UB_23 0.0052166000
_diffrn_orient_matrix_UB_31 0.0072854000
_diffrn_orient_matrix_UB_32 -0.0023827000
_diffrn_orient_matrix_UB_33 0.0625686000
_diffrn_radiation_monochromator mirror
_diffrn_radiation_probe x-ray
_diffrn_radiation_type 'Mo K\a'
_diffrn_radiation_wavelength 0.71073
_diffrn_reflns_av_R_equivalents 0.0276
_diffrn_reflns_av_unetI/netI 0.0366
_diffrn_reflns_Laue_measured_fraction_full 0.999
_diffrn_reflns_Laue_measured_fraction_max 0.939
_diffrn_reflns_limit_h_max 10
_diffrn_reflns_limit_h_min -15
_diffrn_reflns_limit_k_max 31
_diffrn_reflns_limit_k_min -29
_diffrn_reflns_limit_l_max 13
_diffrn_reflns_limit_l_min -14
_diffrn_reflns_number 24048
_diffrn_reflns_point_group_measured_fraction_full 0.999
_diffrn_reflns_point_group_measured_fraction_max 0.939
_diffrn_reflns_theta_full 25.242
_diffrn_reflns_theta_max 27.126
_diffrn_reflns_theta_min 1.599
_diffrn_source 'micro-focus sealed X-ray tube'
_diffrn_source_type 'Rigaku (Mo) X-ray Source'
_exptl_absorpt_coefficient_mu 0.469
_exptl_absorpt_correction_T_max 1.00000
_exptl_absorpt_correction_T_min 0.54128
_exptl_absorpt_correction_type multi-scan
_exptl_absorpt_process_details
;
CrysAlisPro 1.171.41.93a (Rigaku Oxford Diffraction, 2020)
Empirical absorption correction using spherical harmonics,
implemented in SCALE3 ABSPACK scaling algorithm.
;
_exptl_crystal_colour 'metallic yellowish yellow'
_exptl_crystal_colour_lustre metallic
_exptl_crystal_colour_modifier yellowish
_exptl_crystal_colour_primary yellow
_exptl_crystal_density_diffrn 1.098
_exptl_crystal_description block
_exptl_crystal_F_000 1184
_exptl_crystal_preparation 'SLOW EVAPORATION'
_exptl_crystal_recrystallization_method 'SLOW EVAPORATION'
_exptl_crystal_size_max 0.01
_exptl_crystal_size_mid 0.01
_exptl_crystal_size_min 0.01
_refine_diff_density_max 0.269
_refine_diff_density_min -0.258
_refine_diff_density_rms 0.046
_refine_ls_extinction_method none
_refine_ls_goodness_of_fit_ref 1.078
_refine_ls_hydrogen_treatment constr
_refine_ls_matrix_type full
_refine_ls_number_parameters 361
_refine_ls_number_reflns 7157
_refine_ls_number_restraints 0
_refine_ls_restrained_S_all 1.078
_refine_ls_R_factor_all 0.0580
_refine_ls_R_factor_gt 0.0413
_refine_ls_shift/su_max 0.001
_refine_ls_shift/su_mean 0.000
_refine_ls_structure_factor_coef Fsqd
_refine_ls_weighting_details 'w=1/[\s^2^(Fo^2^)+(0.0644P)^2^] where P=(Fo^2^+2Fc^2^)/3'
_refine_ls_weighting_scheme calc
_refine_ls_wR_factor_gt 0.1137
_refine_ls_wR_factor_ref 0.1204
_reflns_Friedel_coverage 0.000
_reflns_number_gt 5219
_reflns_number_total 7157
_reflns_threshold_expression 'I > 2\s(I)'
_cod_data_source_file d3nj04862d2.cif
_cod_data_source_block scfcdipyy33rd_221221
_cod_depositor_comments 'Adding full bibliography for 7062859--7062860.cif.'
_cod_database_code 7062860
_shelx_shelxl_version_number 2018/3
_chemical_oxdiff_formula 'C33 H27 N3 O3 Fe'
_shelx_space_group_comment
;
The symmetry employed for this shelxl refinement is uniquely defined
by the following loop, which should always be used as a source of
symmetry information in preference to the above space-group names.
They are only intended as comments.
;
_shelx_estimated_absorpt_t_max 0.995
_shelx_estimated_absorpt_t_min 0.995
_reflns_odcompleteness_completeness 99.14
_reflns_odcompleteness_iscentric 1
_reflns_odcompleteness_theta 26.32
_olex2_refinement_description
;
1. Fixed Uiso
 At 1.2 times of:
  All C(H) groups, All C(H,H) groups
2.a Ternary CH refined with riding coordinates:
 C005(H005), C006(H006), C00C(H00C)
2.b Secondary CH2 refined with riding coordinates:
 C00B(H00A,H00B), C00O(H00D,H00F)
2.c Aromatic/amide H refined with riding coordinates:
 C008(H008), C00E(H00E), C00G(H00G), C00H(H00H), C00I(H00I), C00L(H00L),
 C00N(H00N), C00Q(H00Q), C00T(H00T), C00U(H00U), C00V(H00V), C00W(H00W),
 C00X(H00X), C00Y(H00Y), C00Z(H00Z), C010(H010), C011(H011), C012(H012),
 C013(H013), C014(H014)
;
_smtbx_masks_void_probe_radius 1.2
_smtbx_masks_void_truncation_radius 1.2
_olex2_submission_original_sample_id SCFCDIPYY3
_olex2_submission_special_instructions 'No special instructions were received'
_oxdiff_exptl_absorpt_empirical_details
;
Empirical correction (ABSPACK) includes:
- Absorption correction using spherical harmonics
- Frame scaling
;
_oxdiff_exptl_absorpt_empirical_full_max 2.156
_oxdiff_exptl_absorpt_empirical_full_min 0.499

loop_
_space_group_symop_operation_xyz
'x, y, z'
'-x, y+1/2, -z+1/2'
'-x, -y, -z'
'x, -y-1/2, z-1/2'

loop_
_atom_site_label
_atom_site_type_symbol
_atom_site_fract_x
_atom_site_fract_y
_atom_site_fract_z
_atom_site_U_iso_or_equiv
_atom_site_adp_type
_atom_site_occupancy
_atom_site_site_symmetry_order
_atom_site_calc_flag
_atom_site_refinement_flags_posn
_atom_site_refinement_flags_adp
_atom_site_refinement_flags_occupancy
_atom_site_disorder_assembly
_atom_site_disorder_group
Fe01 Fe 0.62212(2) 0.44641(2) 0.70876(2) 0.03807(11) Uani 1 1 d . . . . .
O002 O 0.21768(12) 0.43967(6) 0.86124(13) 0.0607(4) Uani 1 1 d . . . . .
O003 O 0.46050(14) 0.28991(6) 0.87369(14) 0.0699(5) Uani 1 1 d . . . . .
O004 O 0.44509(13) 0.58257(6) 0.94077(12) 0.0686(5) Uani 1 1 d . . . . .
C005 C 0.35143(15) 0.44259(6) 0.73393(16) 0.0347(4) Uani 1 1 d . . . . .
H005 H 0.344658 0.447274 0.648146 0.042 Uiso 1 1 calc R U . . .
C006 C 0.41343(14) 0.49128(7) 0.79903(15) 0.0354(4) Uani 1 1 d . . . . .
H006 H 0.426121 0.485119 0.884895 0.042 Uiso 1 1 calc R U . . .
N007 N 0.29096(15) 0.64401(6) 0.68531(15) 0.0602(5) Uani 1 1 d . . . . .
C008 C 0.63658(15) 0.49971(7) 0.84181(16) 0.0413(5) Uani 1 1 d . . . . .
H008 H 0.651776 0.492716 0.922936 0.050 Uiso 1 1 calc R U . . .
C009 C 0.52688(14) 0.50160(6) 0.76639(14) 0.0347(4) Uani 1 1 d . . . . .
C00A C 0.52183(15) 0.38530(7) 0.72644(16) 0.0377(4) Uani 1 1 d . . . . .
C00B C 0.34012(16) 0.54041(7) 0.76973(17) 0.0424(5) Uani 1 1 d . . . . .
H00A H 0.334433 0.548976 0.686499 0.051 Uiso 1 1 calc R U . . .
H00B H 0.264110 0.532772 0.781343 0.051 Uiso 1 1 calc R U . . .
C00C C 0.41366(14) 0.38980(7) 0.77138(16) 0.0364(4) Uani 1 1 d . . . . .
H00C H 0.433072 0.388656 0.858414 0.044 Uiso 1 1 calc R U . . .
C00D C 0.23306(16) 0.43971(7) 0.76022(18) 0.0417(5) Uani 1 1 d . . . . .
C00E C 0.71856(16) 0.51024(8) 0.77277(18) 0.0494(5) Uani 1 1 d . . . . .
H00E H 0.796852 0.510953 0.800648 0.059 Uiso 1 1 calc R U . . .
N00F N 0.15436(14) 0.42722(8) 0.55123(16) 0.0630(5) Uani 1 1 d . . . . .
C00G C 0.54384(16) 0.51508(7) 0.65127(16) 0.0406(4) Uani 1 1 d . . . . .
H00G H 0.486501 0.520183 0.584418 0.049 Uiso 1 1 calc R U . . .
C00H C 0.66186(17) 0.51950(7) 0.65454(18) 0.0499(5) Uani 1 1 d . . . . .
H00H H 0.695642 0.527089 0.590634 0.060 Uiso 1 1 calc R U . . .
C00I C 0.63339(16) 0.37695(7) 0.79508(18) 0.0449(5) Uani 1 1 d . . . . .
H00I H 0.651817 0.371824 0.876885 0.054 Uiso 1 1 calc R U . . .
C00J C 0.35219(16) 0.64121(8) 0.79541(16) 0.0425(5) Uani 1 1 d . . . . .
C00K C 0.38506(16) 0.58735(7) 0.84344(17) 0.0424(5) Uani 1 1 d . . . . .
C00L C 0.53354(17) 0.38952(7) 0.60557(17) 0.0448(5) Uani 1 1 d . . . . .
H00L H 0.474270 0.394264 0.540343 0.054 Uiso 1 1 calc R U . . .
N00M N 0.30078(17) 0.24402(7) 0.60570(18) 0.0684(5) Uani 1 1 d . . . . .
C00N C 0.71145(17) 0.37775(8) 0.7183(2) 0.0543(6) Uani 1 1 d . . . . .
H00N H 0.789864 0.373960 0.741106 0.065 Uiso 1 1 calc R U . . .
C00O C 0.33965(16) 0.34184(7) 0.72809(18) 0.0460(5) Uani 1 1 d . . . . .
H00D H 0.265860 0.346352 0.748510 0.055 Uiso 1 1 calc R U . . .
H00F H 0.328043 0.339806 0.642182 0.055 Uiso 1 1 calc R U . . .
C00P C 0.39122(16) 0.29119(8) 0.78082(18) 0.0460(5) Uani 1 1 d . . . . .
C00Q C 0.64967(18) 0.38530(8) 0.60134(19) 0.0547(6) Uani 1 1 d . . . . .
H00Q H 0.680102 0.387166 0.533337 0.066 Uiso 1 1 calc R U . . .
C00R C 0.13244(16) 0.43651(8) 0.6583(2) 0.0468(5) Uani 1 1 d . . . . .
C00S C 0.35361(18) 0.24071(8) 0.7183(2) 0.0523(5) Uani 1 1 d . . . . .
C00T C 0.38682(18) 0.68506(8) 0.8639(2) 0.0572(6) Uani 1 1 d . . . . .
H00T H 0.429258 0.681692 0.940889 0.069 Uiso 1 1 calc R U . . .
C00U C 0.0242(2) 0.44235(9) 0.6793(3) 0.0707(7) Uani 1 1 d . . . . .
H00U H 0.012472 0.449130 0.755304 0.085 Uiso 1 1 calc R U . . .
C00V C 0.3573(2) 0.73376(9) 0.8161(2) 0.0701(7) Uani 1 1 d . . . . .
H00V H 0.379119 0.763970 0.860331 0.084 Uiso 1 1 calc R U . . .
C00W C -0.0668(2) 0.43777(11) 0.5831(3) 0.0898(9) Uani 1 1 d . . . . .
H00W H -0.140967 0.442089 0.593368 0.108 Uiso 1 1 calc R U . . .
C00X C 0.2962(2) 0.73708(9) 0.7041(3) 0.0804(8) Uani 1 1 d . . . . .
H00X H 0.275493 0.769632 0.669774 0.096 Uiso 1 1 calc R U . . .
C00Y C 0.3789(2) 0.19369(9) 0.7770(2) 0.0780(8) Uani 1 1 d . . . . .
H00Y H 0.416075 0.193314 0.856415 0.094 Uiso 1 1 calc R U . . .
C00Z C -0.0458(2) 0.42706(12) 0.4757(3) 0.0946(10) Uani 1 1 d . . . . .
H00Z H -0.105757 0.423176 0.410755 0.114 Uiso 1 1 calc R U . . .
C010 C 0.2738(2) 0.19766(12) 0.5504(3) 0.0926(9) Uani 1 1 d . . . . .
H010 H 0.236992 0.198395 0.470893 0.111 Uiso 1 1 calc R U . . .
C011 C 0.2969(3) 0.14981(11) 0.6028(4) 0.1000(11) Uani 1 1 d . . . . .
H011 H 0.276814 0.119126 0.559758 0.120 Uiso 1 1 calc R U . . .
C012 C 0.3492(3) 0.14778(10) 0.7181(4) 0.1038(11) Uani 1 1 d . . . . .
H012 H 0.364678 0.115713 0.756701 0.125 Uiso 1 1 calc R U . . .
C013 C 0.2652(2) 0.69202(9) 0.6416(2) 0.0858(9) Uani 1 1 d . . . . .
H013 H 0.223791 0.694944 0.564144 0.103 Uiso 1 1 calc R U . . .
C014 C 0.0643(2) 0.42181(12) 0.4615(2) 0.0883(9) Uani 1 1 d . . . . .
H014 H 0.077008 0.414152 0.386196 0.106 Uiso 1 1 calc R U . . .

loop_
_atom_site_aniso_label
_atom_site_aniso_U_11
_atom_site_aniso_U_22
_atom_site_aniso_U_33
_atom_site_aniso_U_23
_atom_site_aniso_U_13
_atom_site_aniso_U_12
Fe01 0.04209(19) 0.03081(17) 0.04146(18) -0.00140(11) 0.00893(12) -0.00049(11)
O002 0.0606(10) 0.0738(11) 0.0524(9) 0.0030(8) 0.0226(7) -0.0018(7)
O003 0.0882(11) 0.0443(9) 0.0660(10) 0.0063(8) -0.0107(9) -0.0025(8)
O004 0.1052(13) 0.0469(9) 0.0434(8) -0.0064(7) -0.0089(8) 0.0092(8)
C005 0.0365(10) 0.0302(10) 0.0362(10) -0.0004(8) 0.0049(8) -0.0006(8)
C006 0.0407(10) 0.0310(10) 0.0330(9) -0.0017(7) 0.0041(7) 0.0029(8)
N007 0.0829(14) 0.0362(10) 0.0537(11) -0.0001(8) -0.0038(9) 0.0097(9)
C008 0.0450(11) 0.0374(11) 0.0380(10) -0.0054(8) 0.0003(8) -0.0019(9)
C009 0.0414(10) 0.0245(9) 0.0369(10) -0.0015(7) 0.0046(8) 0.0015(8)
C00A 0.0428(11) 0.0255(9) 0.0446(11) -0.0030(8) 0.0084(8) -0.0020(8)
C00B 0.0427(11) 0.0320(10) 0.0497(12) -0.0036(9) 0.0028(8) 0.0041(8)
C00C 0.0396(10) 0.0281(10) 0.0401(10) 0.0013(8) 0.0048(8) -0.0027(8)
C00D 0.0456(12) 0.0318(11) 0.0484(12) 0.0011(9) 0.0110(9) -0.0002(8)
C00E 0.0392(11) 0.0415(12) 0.0654(14) -0.0036(10) 0.0062(10) -0.0078(9)
N00F 0.0491(11) 0.0808(14) 0.0524(11) -0.0014(10) -0.0055(9) -0.0080(9)
C00G 0.0520(12) 0.0308(10) 0.0380(10) 0.0019(8) 0.0069(8) -0.0003(9)
C00H 0.0601(13) 0.0377(11) 0.0559(13) 0.0010(10) 0.0216(10) -0.0056(10)
C00I 0.0459(12) 0.0333(11) 0.0541(12) 0.0056(9) 0.0065(9) 0.0050(9)
C00J 0.0467(11) 0.0352(11) 0.0454(12) -0.0041(9) 0.0090(9) 0.0024(9)
C00K 0.0506(12) 0.0359(11) 0.0406(11) -0.0028(9) 0.0090(9) 0.0033(9)
C00L 0.0554(13) 0.0336(11) 0.0450(11) -0.0086(9) 0.0095(9) -0.0044(9)
N00M 0.0843(14) 0.0534(12) 0.0686(13) -0.0186(10) 0.0184(11) -0.0138(10)
C00N 0.0427(12) 0.0411(12) 0.0818(16) 0.0005(11) 0.0193(11) 0.0073(9)
C00O 0.0447(11) 0.0346(11) 0.0560(13) -0.0002(9) 0.0038(9) -0.0042(9)
C00P 0.0501(13) 0.0340(11) 0.0555(13) 0.0026(9) 0.0147(10) -0.0050(9)
C00Q 0.0708(15) 0.0408(12) 0.0587(14) -0.0103(10) 0.0280(11) -0.0007(11)
C00R 0.0351(11) 0.0405(12) 0.0627(14) 0.0063(10) 0.0055(9) -0.0037(8)
C00S 0.0524(13) 0.0370(12) 0.0687(15) -0.0055(11) 0.0153(11) -0.0078(10)
C00T 0.0615(14) 0.0432(13) 0.0639(14) -0.0118(11) 0.0058(11) -0.0012(11)
C00U 0.0471(14) 0.0735(17) 0.0919(19) 0.0169(13) 0.0152(13) -0.0031(12)
C00V 0.0796(18) 0.0337(13) 0.095(2) -0.0134(13) 0.0141(15) -0.0036(11)
C00W 0.0421(15) 0.095(2) 0.126(3) 0.025(2) 0.0016(17) -0.0100(13)
C00X 0.105(2) 0.0354(14) 0.097(2) 0.0053(13) 0.0101(17) 0.0126(13)
C00Y 0.0820(18) 0.0373(14) 0.109(2) 0.0059(13) 0.0079(15) -0.0066(12)
C00Z 0.0537(18) 0.097(2) 0.114(3) 0.019(2) -0.0280(17) -0.0202(15)
C010 0.113(2) 0.085(2) 0.083(2) -0.0369(17) 0.0261(16) -0.0262(18)
C011 0.102(2) 0.0517(19) 0.154(3) -0.045(2) 0.045(2) -0.0185(16)
C012 0.110(2) 0.0352(15) 0.163(3) -0.0053(19) 0.021(2) -0.0105(15)
C013 0.126(2) 0.0490(16) 0.0699(17) 0.0052(13) -0.0088(15) 0.0205(15)
C014 0.0659(19) 0.114(2) 0.0728(18) -0.0020(16) -0.0144(14) -0.0136(16)

loop_
_atom_type_symbol
_atom_type_description
_atom_type_scat_dispersion_real
_atom_type_scat_dispersion_imag
_atom_type_scat_source
C C 0.0033 0.0016 'International Tables Vol C Tables 4.2.6.8 and 6.1.1.4'
H H 0.0000 0.0000 'International Tables Vol C Tables 4.2.6.8 and 6.1.1.4'
Fe Fe 0.3463 0.8444 'International Tables Vol C Tables 4.2.6.8 and 6.1.1.4'
N N 0.0061 0.0033 'International Tables Vol C Tables 4.2.6.8 and 6.1.1.4'
O O 0.0106 0.0060 'International Tables Vol C Tables 4.2.6.8 and 6.1.1.4'

loop_
_geom_angle_atom_site_label_1
_geom_angle_atom_site_label_2
_geom_angle_atom_site_label_3
_geom_angle
_geom_angle_site_symmetry_1
_geom_angle_site_symmetry_3
_geom_angle_publ_flag
C008 Fe01 C00E 40.61(7) . . ?
C008 Fe01 C00G 68.32(7) . . ?
C008 Fe01 C00H 68.40(8) . . ?
C008 Fe01 C00L 150.80(8) . . ?
C008 Fe01 C00N 124.77(8) . . ?
C008 Fe01 C00Q 164.08(8) . . ?
C009 Fe01 C008 41.28(6) . . ?
C009 Fe01 C00E 69.16(7) . . ?
C009 Fe01 C00G 41.20(7) . . ?
C009 Fe01 C00H 69.46(7) . . ?
C009 Fe01 C00I 115.86(8) . . ?
C009 Fe01 C00L 115.22(8) . . ?
C009 Fe01 C00N 155.47(8) . . ?
C009 Fe01 C00Q 154.28(8) . . ?
C00A Fe01 C008 113.82(8) . . ?
C00A Fe01 C009 96.58(7) . . ?
C00A Fe01 C00E 152.82(8) . . ?
C00A Fe01 C00G 116.98(7) . . ?
C00A Fe01 C00H 156.68(8) . . ?
C00A Fe01 C00I 41.48(7) . . ?
C00A Fe01 C00L 41.49(7) . . ?
C00A Fe01 C00N 69.53(8) . . ?
C00A Fe01 C00Q 69.36(8) . . ?
C00E Fe01 C00H 40.26(7) . . ?
C00E Fe01 C00Q 131.99(8) . . ?
C00G Fe01 C00E 67.83(8) . . ?
C00G Fe01 C00H 40.59(7) . . ?
C00G Fe01 C00N 163.28(9) . . ?
C00G Fe01 C00Q 125.29(8) . . ?
C00H Fe01 C00Q 115.37(9) . . ?
C00I Fe01 C008 103.27(8) . . ?
C00I Fe01 C00E 122.97(8) . . ?
C00I Fe01 C00G 153.40(8) . . ?
C00I Fe01 C00H 161.53(8) . . ?
C00I Fe01 C00L 68.65(8) . . ?
C00I Fe01 C00N 40.73(8) . . ?
C00I Fe01 C00Q 68.22(9) . . ?
C00L Fe01 C00E 165.61(8) . . ?
C00L Fe01 C00G 105.80(8) . . ?
C00L Fe01 C00H 126.69(8) . . ?
C00L Fe01 C00N 68.12(8) . . ?
C00L Fe01 C00Q 40.40(7) . . ?
C00N Fe01 C00E 114.11(8) . . ?
C00N Fe01 C00H 129.85(8) . . ?
C00N Fe01 C00Q 40.23(8) . . ?
C006 C005 H005 108.6 . . ?
C00C C005 H005 108.6 . . ?
C00C C005 C006 113.58(13) . . ?
C00D C005 H005 108.6 . . ?
C00D C005 C006 108.59(14) . . ?
C00D C005 C00C 108.69(14) . . ?
C005 C006 H006 108.5 . . ?
C009 C006 C005 112.75(14) . . ?
C009 C006 H006 108.5 . . ?
C009 C006 C00B 108.18(15) . . ?
C00B C006 C005 110.43(13) . . ?
C00B C006 H006 108.5 . . ?
C00J N007 C013 116.60(19) . . ?
Fe01 C008 H008 126.7 . . ?
C009 C008 Fe01 68.75(9) . . ?
C009 C008 H008 125.7 . . ?
C00E C008 Fe01 70.39(11) . . ?
C00E C008 H008 125.7 . . ?
C00E C008 C009 108.51(16) . . ?
C006 C009 Fe01 124.40(12) . . ?
C008 C009 Fe01 69.98(10) . . ?
C008 C009 C006 127.89(16) . . ?
C00G C009 Fe01 70.22(10) . . ?
C00G C009 C006 125.66(15) . . ?
C00G C009 C008 106.45(16) . . ?
C00C C00A Fe01 123.91(12) . . ?
C00I C00A Fe01 69.82(10) . . ?
C00I C00A C00C 127.21(17) . . ?
C00I C00A C00L 106.26(17) . . ?
C00L C00A Fe01 70.22(10) . . ?
C00L C00A C00C 126.52(16) . . ?
C006 C00B H00A 108.8 . . ?
C006 C00B H00B 108.8 . . ?
H00A C00B H00B 107.7 . . ?
C00K C00B C006 113.82(15) . . ?
C00K C00B H00A 108.8 . . ?
C00K C00B H00B 108.8 . . ?
C005 C00C H00C 108.0 . . ?
C00A C00C C005 111.87(15) . . ?
C00A C00C H00C 108.0 . . ?
C00A C00C C00O 108.29(15) . . ?
C00O C00C C005 112.64(13) . . ?
C00O C00C H00C 108.0 . . ?
O002 C00D C005 121.67(17) . . ?
O002 C00D C00R 119.32(19) . . ?
C00R C00D C005 119.01(18) . . ?
Fe01 C00E H00E 126.8 . . ?
C008 C00E Fe01 69.00(10) . . ?
C008 C00E H00E 125.7 . . ?
C00H C00E Fe01 70.12(11) . . ?
C00H C00E C008 108.59(16) . . ?
C00H C00E H00E 125.7 . . ?
C00R N00F C014 116.6(2) . . ?
Fe01 C00G H00G 127.2 . . ?
C009 C00G Fe01 68.58(10) . . ?
C009 C00G H00G 125.4 . . ?
C00H C00G Fe01 70.44(11) . . ?
C00H C00G C009 109.21(16) . . ?
C00H C00G H00G 125.4 . . ?
Fe01 C00H H00H 126.6 . . ?
C00E C00H Fe01 69.62(11) . . ?
C00E C00H C00G 107.19(17) . . ?
C00E C00H H00H 126.4 . . ?
C00G C00H Fe01 68.97(10) . . ?
C00G C00H H00H 126.4 . . ?
Fe01 C00I H00I 126.7 . . ?
C00A C00I Fe01 68.70(10) . . ?
C00A C00I H00I 125.6 . . ?
C00N C00I Fe01 70.55(11) . . ?
C00N C00I C00A 108.79(18) . . ?
C00N C00I H00I 125.6 . . ?
N007 C00J C00K 116.86(17) . . ?
N007 C00J C00T 122.89(19) . . ?
C00T C00J C00K 120.25(17) . . ?
O004 C00K C00B 121.39(17) . . ?
O004 C00K C00J 119.69(17) . . ?
C00B C00K C00J 118.91(16) . . ?
Fe01 C00L H00L 127.0 . . ?
C00A C00L Fe01 68.30(10) . . ?
C00A C00L H00L 125.6 . . ?
C00Q C00L Fe01 70.78(10) . . ?
C00Q C00L C00A 108.89(16) . . ?
C00Q C00L H00L 125.6 . . ?
C00S N00M C010 115.2(2) . . ?
Fe01 C00N H00N 126.5 . . ?
C00I C00N Fe01 68.72(11) . . ?
C00I C00N H00N 126.0 . . ?
C00Q C00N Fe01 70.36(11) . . ?
C00Q C00N C00I 108.08(18) . . ?
C00Q C00N H00N 126.0 . . ?
C00C C00O H00D 109.0 . . ?
C00C C00O H00F 109.0 . . ?
H00D C00O H00F 107.8 . . ?
C00P C00O C00C 112.91(14) . . ?
C00P C00O H00D 109.0 . . ?
C00P C00O H00F 109.0 . . ?
O003 C00P C00O 121.99(18) . . ?
O003 C00P C00S 119.02(18) . . ?
C00S C00P C00O 118.97(17) . . ?
Fe01 C00Q H00Q 127.3 . . ?
C00L C00Q Fe01 68.83(11) . . ?
C00L C00Q H00Q 126.0 . . ?
C00N C00Q Fe01 69.41(11) . . ?
C00N C00Q C00L 107.96(19) . . ?
C00N C00Q H00Q 126.0 . . ?
N00F C00R C00D 116.71(18) . . ?
N00F C00R C00U 123.63(19) . . ?
C00U C00R C00D 119.6(2) . . ?
N00M C00S C00P 116.90(18) . . ?
N00M C00S C00Y 123.3(2) . . ?
C00Y C00S C00P 119.8(2) . . ?
C00J C00T H00T 120.7 . . ?
C00V C00T C00J 118.6(2) . . ?
C00V C00T H00T 120.7 . . ?
C00R C00U H00U 121.0 . . ?
C00R C00U C00W 117.9(3) . . ?
C00W C00U H00U 121.0 . . ?
C00T C00V H00V 120.5 . . ?
C00X C00V C00T 119.0(2) . . ?
C00X C00V H00V 120.5 . . ?
C00U C00W H00W 120.5 . . ?
C00Z C00W C00U 119.0(3) . . ?
C00Z C00W H00W 120.5 . . ?
C00V C00X H00X 120.5 . . ?
C00V C00X C013 119.1(2) . . ?
C013 C00X H00X 120.5 . . ?
C00S C00Y H00Y 120.2 . . ?
C012 C00Y C00S 119.6(3) . . ?
C012 C00Y H00Y 120.2 . . ?
C00W C00Z H00Z 120.1 . . ?
C00W C00Z C014 119.9(2) . . ?
C014 C00Z H00Z 120.1 . . ?
N00M C010 H010 117.7 . . ?
N00M C010 C011 124.6(3) . . ?
C011 C010 H010 117.7 . . ?
C010 C011 H011 120.6 . . ?
C012 C011 C010 118.8(3) . . ?
C012 C011 H011 120.6 . . ?
C00Y C012 H012 120.7 . . ?
C011 C012 C00Y 118.6(3) . . ?
C011 C012 H012 120.7 . . ?
N007 C013 C00X 123.8(2) . . ?
N007 C013 H013 118.1 . . ?
C00X C013 H013 118.1 . . ?
N00F C014 C00Z 123.0(3) . . ?
N00F C014 H014 118.5 . . ?
C00Z C014 H014 118.5 . . ?

loop_
_geom_bond_atom_site_label_1
_geom_bond_atom_site_label_2
_geom_bond_distance
_geom_bond_site_symmetry_2
_geom_bond_publ_flag
Fe01 C008 2.0259(18) . ?
Fe01 C009 2.0096(17) . ?
Fe01 C00A 2.0047(18) . ?
Fe01 C00E 2.0442(19) . ?
Fe01 C00G 2.0314(18) . ?
Fe01 C00H 2.051(2) . ?
Fe01 C00I 2.0195(19) . ?
Fe01 C00L 2.0303(18) . ?
Fe01 C00N 2.0435(19) . ?
Fe01 C00Q 2.056(2) . ?
O002 C00D 1.213(2) . ?
O003 C00P 1.212(2) . ?
O004 C00K 1.206(2) . ?
C005 H005 0.9800 . ?
C005 C006 1.557(2) . ?
C005 C00C 1.556(2) . ?
C005 C00D 1.516(3) . ?
C006 H006 0.9800 . ?
C006 C009 1.510(2) . ?
C006 C00B 1.528(2) . ?
N007 C00J 1.329(2) . ?
N007 C013 1.334(3) . ?
C008 H008 0.9300 . ?
C008 C009 1.422(2) . ?
C008 C00E 1.412(3) . ?
C009 C00G 1.422(2) . ?
C00A C00C 1.499(2) . ?
C00A C00I 1.425(2) . ?
C00A C00L 1.429(3) . ?
C00B H00A 0.9700 . ?
C00B H00B 0.9700 . ?
C00B C00K 1.500(2) . ?
C00C H00C 0.9800 . ?
C00C C00O 1.533(2) . ?
C00D C00R 1.503(3) . ?
C00E H00E 0.9300 . ?
C00E C00H 1.409(3) . ?
N00F C00R 1.332(3) . ?
N00F C014 1.340(3) . ?
C00G H00G 0.9300 . ?
C00G C00H 1.416(3) . ?
C00H H00H 0.9300 . ?
C00I H00I 0.9300 . ?
C00I C00N 1.414(3) . ?
C00J C00K 1.501(3) . ?
C00J C00T 1.381(3) . ?
C00L H00L 0.9300 . ?
C00L C00Q 1.411(3) . ?
N00M C00S 1.322(3) . ?
N00M C010 1.349(3) . ?
C00N H00N 0.9300 . ?
C00N C00Q 1.410(3) . ?
C00O H00D 0.9700 . ?
C00O H00F 0.9700 . ?
C00O C00P 1.504(3) . ?
C00P C00S 1.497(3) . ?
C00Q H00Q 0.9300 . ?
C00R C00U 1.379(3) . ?
C00S C00Y 1.378(3) . ?
C00T H00T 0.9300 . ?
C00T C00V 1.374(3) . ?
C00U H00U 0.9300 . ?
C00U C00W 1.391(4) . ?
C00V H00V 0.9300 . ?
C00V C00X 1.348(3) . ?
C00W H00W 0.9300 . ?
C00W C00Z 1.339(4) . ?
C00X H00X 0.9300 . ?
C00X C013 1.364(3) . ?
C00Y H00Y 0.9300 . ?
C00Y C012 1.362(4) . ?
C00Z H00Z 0.9300 . ?
C00Z C014 1.374(4) . ?
C010 H010 0.9300 . ?
C010 C011 1.363(4) . ?
C011 H011 0.9300 . ?
C011 C012 1.346(4) . ?
C012 H012 0.9300 . ?
C013 H013 0.9300 . ?
C014 H014 0.9300 . ?

loop_
_geom_torsion_atom_site_label_1
_geom_torsion_atom_site_label_2
_geom_torsion_atom_site_label_3
_geom_torsion_atom_site_label_4
_geom_torsion
_geom_torsion_site_symmetry_1
_geom_torsion_site_symmetry_2
_geom_torsion_site_symmetry_3
_geom_torsion_site_symmetry_4
_geom_torsion_publ_flag
Fe01 C008 C009 C006 118.58(17) . . . . ?
Fe01 C008 C009 C00G -61.11(11) . . . . ?
Fe01 C008 C00E C00H 59.11(14) . . . . ?
Fe01 C009 C00G C00H -58.83(13) . . . . ?
Fe01 C00A C00C C005 33.5(2) . . . . ?
Fe01 C00A C00C C00O 158.25(12) . . . . ?
Fe01 C00A C00I C00N -59.32(13) . . . . ?
Fe01 C00A C00L C00Q 59.29(13) . . . . ?
Fe01 C00E C00H C00G 58.96(13) . . . . ?
Fe01 C00G C00H C00E -59.37(14) . . . . ?
Fe01 C00I C00N C00Q -59.57(14) . . . . ?
Fe01 C00L C00Q C00N 58.54(14) . . . . ?
Fe01 C00N C00Q C00L -58.18(13) . . . . ?
O002 C00D C00R N00F -168.29(18) . . . . ?
O002 C00D C00R C00U 10.7(3) . . . . ?
O003 C00P C00S N00M -164.0(2) . . . . ?
O003 C00P C00S C00Y 13.4(3) . . . . ?
C005 C006 C009 Fe01 -25.75(19) . . . . ?
C005 C006 C009 C008 -116.15(18) . . . . ?
C005 C006 C009 C00G 63.5(2) . . . . ?
C005 C006 C00B C00K 170.87(16) . . . . ?
C005 C00C C00O C00P -170.31(16) . . . . ?
C005 C00D C00R N00F 11.4(2) . . . . ?
C005 C00D C00R C00U -169.62(16) . . . . ?
C006 C005 C00C C00A -70.37(19) . . . . ?
C006 C005 C00C C00O 167.37(15) . . . . ?
C006 C005 C00D O002 -53.9(2) . . . . ?
C006 C005 C00D C00R 126.41(16) . . . . ?
C006 C009 C00G Fe01 -118.74(16) . . . . ?
C006 C009 C00G C00H -177.58(16) . . . . ?
C006 C00B C00K O004 -25.4(3) . . . . ?
C006 C00B C00K C00J 155.86(17) . . . . ?
N007 C00J C00K O004 176.54(19) . . . . ?
N007 C00J C00K C00B -4.7(3) . . . . ?
N007 C00J C00T C00V -0.4(3) . . . . ?
C008 C009 C00G Fe01 60.95(11) . . . . ?
C008 C009 C00G C00H 2.12(19) . . . . ?
C008 C00E C00H Fe01 -58.42(13) . . . . ?
C008 C00E C00H C00G 0.5(2) . . . . ?
C009 C006 C00B C00K -65.31(19) . . . . ?
C009 C008 C00E Fe01 -58.33(12) . . . . ?
C009 C008 C00E C00H 0.8(2) . . . . ?
C009 C00G C00H Fe01 57.70(12) . . . . ?
C009 C00G C00H C00E -1.7(2) . . . . ?
C00A C00C C00O C00P 65.4(2) . . . . ?
C00A C00I C00N Fe01 58.19(12) . . . . ?
C00A C00I C00N C00Q -1.4(2) . . . . ?
C00A C00L C00Q Fe01 -57.77(12) . . . . ?
C00A C00L C00Q C00N 0.8(2) . . . . ?
C00B C006 C009 Fe01 -148.17(12) . . . . ?
C00B C006 C009 C008 121.43(18) . . . . ?
C00B C006 C009 C00G -58.9(2) . . . . ?
C00C C005 C006 C009 66.07(19) . . . . ?
C00C C005 C006 C00B -172.78(15) . . . . ?
C00C C005 C00D O002 70.1(2) . . . . ?
C00C C005 C00D C00R -109.58(17) . . . . ?
C00C C00A C00I Fe01 -117.86(17) . . . . ?
C00C C00A C00I C00N -177.18(16) . . . . ?
C00C C00A C00L Fe01 118.13(17) . . . . ?
C00C C00A C00L C00Q 177.42(16) . . . . ?
C00C C00O C00P O003 23.1(3) . . . . ?
C00C C00O C00P C00S -158.49(17) . . . . ?
C00D C005 C006 C009 -172.88(14) . . . . ?
C00D C005 C006 C00B -51.74(19) . . . . ?
C00D C005 C00C C00A 168.64(14) . . . . ?
C00D C005 C00C C00O 46.4(2) . . . . ?
C00D C00R C00U C00W -178.3(2) . . . . ?
C00E C008 C009 Fe01 59.34(13) . . . . ?
C00E C008 C009 C006 177.92(16) . . . . ?
C00E C008 C009 C00G -1.77(19) . . . . ?
N00F C00R C00U C00W 0.6(3) . . . . ?
C00I C00A C00C C005 122.86(18) . . . . ?
C00I C00A C00C C00O -112.42(19) . . . . ?
C00I C00A C00L Fe01 -60.87(12) . . . . ?
C00I C00A C00L C00Q -1.58(19) . . . . ?
C00I C00N C00Q Fe01 58.55(13) . . . . ?
C00I C00N C00Q C00L 0.4(2) . . . . ?
C00J N007 C013 C00X -1.3(4) . . . . ?
C00J C00T C00V C00X -0.3(4) . . . . ?
C00K C00J C00T C00V 178.6(2) . . . . ?
C00L C00A C00C C005 -55.9(2) . . . . ?
C00L C00A C00C C00O 68.8(2) . . . . ?
C00L C00A C00I Fe01 61.13(12) . . . . ?
C00L C00A C00I C00N 1.8(2) . . . . ?
N00M C00S C00Y C012 0.2(4) . . . . ?
N00M C010 C011 C012 0.6(5) . . . . ?
C00O C00P C00S N00M 17.6(3) . . . . ?
C00O C00P C00S C00Y -165.1(2) . . . . ?
C00P C00S C00Y C012 -177.0(2) . . . . ?
C00R N00F C014 C00Z 2.1(4) . . . . ?
C00R C00U C00W C00Z 1.2(4) . . . . ?
C00S N00M C010 C011 0.4(4) . . . . ?
C00S C00Y C012 C011 0.9(5) . . . . ?
C00T C00J C00K O004 -2.4(3) . . . . ?
C00T C00J C00K C00B 176.27(18) . . . . ?
C00T C00V C00X C013 0.2(4) . . . . ?
C00U C00W C00Z C014 -1.3(4) . . . . ?
C00V C00X C013 N007 0.7(5) . . . . ?
C00W C00Z C014 N00F -0.4(5) . . . . ?
C010 N00M C00S C00P 176.4(2) . . . . ?
C010 N00M C00S C00Y -0.8(3) . . . . ?
C010 C011 C012 C00Y -1.2(5) . . . . ?
C013 N007 C00J C00K -177.8(2) . . . . ?
C013 N007 C00J C00T 1.2(3) . . . . ?
C014 N00F C00R C00D 176.8(2) . . . . ?
C014 N00F C00R C00U -2.2(3) . . . . ?

loop_
_smtbx_masks_void_nr
_smtbx_masks_void_average_x
_smtbx_masks_void_average_y
_smtbx_masks_void_average_z
_smtbx_masks_void_volume
_smtbx_masks_void_count_electrons
_smtbx_masks_void_content
1 0.000 -0.420 -0.529 1029.8 200.1 '4.4 CH2Cl2'
